data_7702205
loop_
_publ_author_name
'Ghosh, Milan'
'Ta, Sabyasachi'
'Sanmart\'in Matalobos, Jes\'us'
'Das, Debasis'

_publ_section_title
;
 Azine based smart probe for optical recognition and enrichment of Mo(vi
 ).
;
_journal_issue 32
_journal_name_full 'Dalton transactions (Cambridge, England : 2003)'
_journal_page_first 11084
_journal_page_last 11090
_journal_paper_doi 10.1039/c8dt01812j
_journal_volume 47
_journal_year 2018
_chemical_formula_moiety 'C22 H32 Mo2 N4 O9, 0.5(C22 H30 N4 O2)'
_chemical_formula_sum 'C33 H47 Mo2 N6 O10'
_chemical_formula_weight 879.64
_space_group_crystal_system triclinic
_space_group_IT_number 2
_space_group_name_Hall '-P 1'
_space_group_name_H-M_alt 'P -1'
_atom_sites_solution_hydrogens mixed
_audit_creation_method SHELXL-2014/7
_audit_update_record
;
2018-04-16 deposited with the CCDC.
2018-06-25 downloaded from the CCDC.
;
_cell_angle_alpha 61.776(12)
_cell_angle_beta 81.520(13)
_cell_angle_gamma 74.814(13)
_cell_formula_units_Z 2
_cell_length_a 12.729(3)
_cell_length_b 12.785(3)
_cell_length_c 12.973(3)
_cell_measurement_reflns_used 1968
_cell_measurement_temperature 100(2)
_cell_measurement_theta_max 23.36
_cell_measurement_theta_min 2.4
_cell_volume 1794.6(8)
_computing_cell_refinement 'BRUKER APEX3'
_computing_data_collection 'BRUKER APEX3'
_computing_structure_refinement 'SHELXL-2014/7 (Sheldrick, 2014)'
_computing_structure_solution 'SHELXT-2014/7 (Sheldrick, 2014)'
_diffrn_ambient_temperature 100(2)
_diffrn_measured_fraction_theta_full 0.999
_diffrn_measured_fraction_theta_max 0.999
_diffrn_measurement_device_type 'Bruker Kappa APEXII CCD'
_diffrn_measurement_method 'omega and phi scans'
_diffrn_radiation_type MoK\a
_diffrn_radiation_wavelength 0.71073
_diffrn_reflns_av_R_equivalents 0.0923
_diffrn_reflns_av_unetI/netI 0.0973
_diffrn_reflns_Laue_measured_fraction_full 0.999
_diffrn_reflns_Laue_measured_fraction_max 0.999
_diffrn_reflns_limit_h_max 15
_diffrn_reflns_limit_h_min -15
_diffrn_reflns_limit_k_max 15
_diffrn_reflns_limit_k_min -15
_diffrn_reflns_limit_l_max 15
_diffrn_reflns_limit_l_min -13
_diffrn_reflns_number 27172
_diffrn_reflns_point_group_measured_fraction_full 0.999
_diffrn_reflns_point_group_measured_fraction_max 0.999
_diffrn_reflns_theta_full 25.242
_diffrn_reflns_theta_max 25.348
_diffrn_reflns_theta_min 1.853
_exptl_absorpt_coefficient_mu 0.764
_exptl_absorpt_correction_T_max 0.9281
_exptl_absorpt_correction_T_min 0.7378
_exptl_absorpt_correction_type multi-scan
_exptl_absorpt_process_details 'SADABS-2016/2 - Bruker AXS'
_exptl_crystal_colour orange
_exptl_crystal_density_diffrn 1.628
_exptl_crystal_description needle
_exptl_crystal_F_000 902
_exptl_crystal_size_max 0.240
_exptl_crystal_size_mid 0.080
_exptl_crystal_size_min 0.040
_refine_diff_density_max 1.135
_refine_diff_density_min -0.849
_refine_diff_density_rms 0.149
_refine_ls_extinction_coef 0.0142(14)
_refine_ls_extinction_expression Fc^*^=kFc[1+0.001xFc^2^\l^3^/sin(2\q)]^-1/4^
_refine_ls_extinction_method 'SHELXL-2014/7 (Sheldrick 2014'
_refine_ls_goodness_of_fit_ref 1.050
_refine_ls_hydrogen_treatment constr
_refine_ls_matrix_type full
_refine_ls_number_parameters 461
_refine_ls_number_reflns 6581
_refine_ls_number_restraints 0
_refine_ls_restrained_S_all 1.050
_refine_ls_R_factor_all 0.1128
_refine_ls_R_factor_gt 0.0660
_refine_ls_shift/su_max 0.001
_refine_ls_shift/su_mean 0.000
_refine_ls_structure_factor_coef Fsqd
_refine_ls_weighting_details 'w=1/[\s^2^(Fo^2^)+(0.1075P)^2^+0.6185P] where P=(Fo^2^+2Fc^2^)/3'
_refine_ls_weighting_scheme calc
_refine_ls_wR_factor_gt 0.1692
_refine_ls_wR_factor_ref 0.1955
_reflns_Friedel_coverage 0.000
_reflns_number_gt 4147
_reflns_number_total 6581
_reflns_threshold_expression 'I > 2\s(I)'
_cod_data_source_file c8dt01812j2.cif
_cod_data_source_block M1
_cod_original_cell_volume 1794.6(7)
_cod_database_code 7702205
_shelx_shelxl_version_number 2014/7
_shelx_space_group_comment
;
The symmetry employed for this shelxl refinement is uniquely defined
by the following loop, which should always be used as a source of
symmetry information in preference to the above space-group names.
They are only intended as comments.
;
_shelx_estimated_absorpt_t_min 0.838
_shelx_estimated_absorpt_t_max 0.970

loop_
_space_group_symop_operation_xyz
'x, y, z'
'-x, -y, -z'

loop_
_atom_site_label
_atom_site_type_symbol
_atom_site_fract_x
_atom_site_fract_y
_atom_site_fract_z
_atom_site_U_iso_or_equiv
_atom_site_adp_type
_atom_site_occupancy
_atom_site_site_symmetry_order
_atom_site_calc_flag
_atom_site_refinement_flags_posn
_atom_site_refinement_flags_adp
_atom_site_refinement_flags_occupancy
_atom_site_disorder_assembly
_atom_site_disorder_group
Mo1 Mo 0.12115(5) 0.15068(6) 0.42971(5) 0.0301(2) Uani 1 1 d . . . . .
Mo2 Mo 0.37960(5) 0.14286(6) 0.27772(5) 0.0364(3) Uani 1 1 d . . . . .
O1W O 0.1737(4) -0.0626(5) 0.5093(4) 0.0391(13) Uani 1 1 d . . . . .
H1W1 H 0.1255 -0.1201 0.5450 0.047 Uiso 1 1 d R U . . .
H1W2 H 0.1789 -0.0484 0.4352 0.047 Uiso 1 1 d R U . . .
O2W O 0.3067(4) 0.3520(5) 0.2225(4) 0.0395(13) Uani 1 1 d . . . . .
H2W1 H 0.2904 0.3675 0.2850 0.047 Uiso 1 1 d R U . . .
H2W2 H 0.2633 0.3747 0.1524 0.047 Uiso 1 1 d R U . . .
O11 O 0.0664(4) 0.1006(4) 0.5927(4) 0.0327(12) Uani 1 1 d . . . . .
O12 O 0.5110(4) 0.1973(5) 0.2714(4) 0.0427(13) Uani 1 1 d . . . . .
O13 O 0.0106(4) 0.1371(5) 0.3804(4) 0.0427(14) Uani 1 1 d . . . . .
O14 O 0.0990(4) 0.3018(4) 0.3884(4) 0.0344(12) Uani 1 1 d . . . . .
O15 O 0.3769(5) 0.1865(5) 0.1320(4) 0.0521(16) Uani 1 1 d . . . . .
O16 O 0.4348(4) -0.0076(5) 0.3367(5) 0.0499(15) Uani 1 1 d . . . . .
O17 O 0.2302(4) 0.1378(5) 0.3188(4) 0.0354(12) Uani 1 1 d . . . . .
N11 N 0.2746(4) 0.1087(5) 0.5258(5) 0.0274(13) Uani 1 1 d . . . . .
N12 N 0.3617(4) 0.1553(6) 0.4493(5) 0.0309(14) Uani 1 1 d . . . . .
C100 C 0.1041(6) 0.0244(7) 0.7009(6) 0.0307(17) Uani 1 1 d . . . . .
C101 C 0.0315(6) -0.0250(8) 0.7909(6) 0.047(2) Uani 1 1 d . . . . .
H101 H -0.0431 -0.0072 0.7739 0.056 Uiso 1 1 calc R U . . .
C102 C 0.0643(7) -0.0999(8) 0.9053(7) 0.054(2) Uani 1 1 d . . . . .
C103 C 0.1756(6) -0.1268(7) 0.9296(6) 0.041(2) Uani 1 1 d . . . . .
H103 H 0.2002 -0.1783 1.0072 0.049 Uiso 1 1 calc R U . . .
C104 C 0.2477(6) -0.0783(7) 0.8406(6) 0.0384(19) Uani 1 1 d . . . . .
H104 H 0.3221 -0.0961 0.8583 0.046 Uiso 1 1 calc R U . . .
C105 C 0.2163(6) -0.0034(6) 0.7245(6) 0.0306(17) Uani 1 1 d . . . . .
C106 C 0.2943(5) 0.0448(7) 0.6361(6) 0.0313(17) Uani 1 1 d . . . . .
H106 H 0.3665 0.0291 0.6595 0.038 Uiso 1 1 calc R U . . .
C107 C 0.4138(6) 0.2113(7) 0.4811(6) 0.0362(19) Uani 1 1 d . . . . .
H107 H 0.3898 0.2175 0.5513 0.043 Uiso 1 1 calc R U . . .
C108 C 0.5025(6) 0.2625(8) 0.4187(6) 0.042(2) Uani 1 1 d . . . . .
C109 C 0.5515(6) 0.2529(7) 0.3173(7) 0.041(2) Uani 1 1 d . . . . .
C110 C 0.6402(6) 0.3029(8) 0.2607(7) 0.054(2) Uani 1 1 d . . . . .
H110 H 0.6691 0.3013 0.1895 0.065 Uiso 1 1 calc R U . . .
C111 C 0.6879(8) 0.3571(10) 0.3116(7) 0.073(3) Uani 1 1 d . . . . .
C112 C 0.6406(7) 0.3663(10) 0.4100(7) 0.067(3) Uani 1 1 d . . . . .
H112 H 0.6700 0.4056 0.4419 0.080 Uiso 1 1 calc R U . . .
C113 C 0.5509(7) 0.3187(9) 0.4621(7) 0.055(3) Uani 1 1 d . . . . .
H113 H 0.5204 0.3244 0.5312 0.066 Uiso 1 1 calc R U . . .
N13 N -0.0107(9) -0.1255(12) 1.0009(10) 0.033(4) Uiso 0.533(18) 1 d . . P A 1
C114 C 0.0175(13) -0.2079(16) 1.1181(13) 0.034(4) Uiso 0.533(18) 1 d . . P A 1
H11A H -0.0470 -0.2013 1.1694 0.041 Uiso 0.533(18) 1 calc R U P A 1
H11B H 0.0751 -0.1829 1.1392 0.041 Uiso 0.533(18) 1 calc R U P A 1
C115 C 0.0585(14) -0.3442(19) 1.1440(14) 0.033(4) Uiso 0.533(18) 1 d . . P A 1
H11C H 0.0011 -0.3713 1.1264 0.049 Uiso 0.533(18) 1 calc R U P A 1
H11D H 0.0765 -0.3942 1.2268 0.049 Uiso 0.533(18) 1 calc R U P A 1
H11E H 0.1234 -0.3526 1.0952 0.049 Uiso 0.533(18) 1 calc R U P A 1
C116 C -0.1244(14) -0.0960(16) 0.9783(15) 0.053(5) Uiso 0.533(18) 1 d . . P A 1
H11F H -0.1443 -0.0092 0.9206 0.064 Uiso 0.533(18) 1 calc R U P A 1
H11G H -0.1661 -0.1054 1.0517 0.064 Uiso 0.533(18) 1 calc R U P A 1
C117 C -0.159(2) -0.168(2) 0.934(2) 0.077(7) Uiso 0.533(18) 1 d . . P A 1
H11H H -0.1073 -0.1770 0.8736 0.115 Uiso 0.533(18) 1 calc R U P A 1
H11I H -0.2317 -0.1271 0.9011 0.115 Uiso 0.533(18) 1 calc R U P A 1
H11J H -0.1621 -0.2490 0.9988 0.115 Uiso 0.533(18) 1 calc R U P A 1
N13' N -0.0090(11) -0.1763(15) 0.9827(12) 0.040(4) Uiso 0.467(18) 1 d . . P A 2
C14' C 0.0233(17) -0.254(2) 1.1159(17) 0.047(6) Uiso 0.467(18) 1 d . . P A 2
H14A H 0.0770 -0.2207 1.1330 0.056 Uiso 0.467(18) 1 calc R U P A 2
H14B H -0.0419 -0.2508 1.1674 0.056 Uiso 0.467(18) 1 calc R U P A 2
C15' C 0.071(2) -0.382(2) 1.137(2) 0.064(8) Uiso 0.467(18) 1 d . . P A 2
H15A H 0.0160 -0.4159 1.1249 0.096 Uiso 0.467(18) 1 calc R U P A 2
H15B H 0.0968 -0.4315 1.2172 0.096 Uiso 0.467(18) 1 calc R U P A 2
H15C H 0.1330 -0.3834 1.0819 0.096 Uiso 0.467(18) 1 calc R U P A 2
C16' C -0.1184(18) -0.178(2) 0.953(2) 0.053(6) Uiso 0.467(18) 1 d . . P A 2
H16A H -0.1336 -0.2598 1.0028 0.064 Uiso 0.467(18) 1 calc R U P A 2
H16B H -0.1155 -0.1632 0.8703 0.064 Uiso 0.467(18) 1 calc R U P A 2
C17' C -0.2136(18) -0.0808(19) 0.9692(18) 0.061(7) Uiso 0.467(18) 1 d . . P A 2
H17A H -0.2276 -0.1050 1.0529 0.092 Uiso 0.467(18) 1 calc R U P A 2
H17B H -0.2794 -0.0748 0.9341 0.092 Uiso 0.467(18) 1 calc R U P A 2
H17C H -0.1934 -0.0016 0.9309 0.092 Uiso 0.467(18) 1 calc R U P A 2
N14 N 0.7797(8) 0.4018(12) 0.2583(8) 0.113(4) Uani 1 1 d . . . . .
C118 C 0.8541(13) 0.3740(13) 0.1586(10) 0.107(5) Uani 1 1 d . . . . .
H11K H 0.9321 0.3698 0.1631 0.128 Uiso 1 1 calc R U . . .
H11L H 0.8448 0.2999 0.1576 0.128 Uiso 1 1 calc R U . . .
C119 C 0.8006(14) 0.4858(16) 0.063(2) 0.185(9) Uani 1 1 d . . . . .
H11M H 0.7350 0.4734 0.0428 0.277 Uiso 1 1 calc R U . . .
H11N H 0.8504 0.5084 -0.0059 0.277 Uiso 1 1 calc R U . . .
H11O H 0.7804 0.5512 0.0860 0.277 Uiso 1 1 calc R U . . .
C120 C 0.8347(11) 0.4485(16) 0.3118(11) 0.113(6) Uani 1 1 d . . . . .
H12A H 0.8340 0.3979 0.3978 0.136 Uiso 1 1 calc R U . . .
H12B H 0.9116 0.4442 0.2834 0.136 Uiso 1 1 calc R U . . .
C121 C 0.7819(11) 0.5724(14) 0.2837(10) 0.099(5) Uani 1 1 d . . . . .
H12C H 0.7946 0.6248 0.2006 0.148 Uiso 1 1 calc R U . . .
H12D H 0.8114 0.5984 0.3313 0.148 Uiso 1 1 calc R U . . .
H12E H 0.7034 0.5785 0.3001 0.148 Uiso 1 1 calc R U . . .
O21 O 0.7602(4) 0.5580(5) 0.6154(5) 0.0428(14) Uani 1 1 d . . . . .
H21 H 0.8168 0.5700 0.5731 0.064 Uiso 1 1 calc R U . . .
C200 C 0.7472(6) 0.4424(8) 0.6474(6) 0.0373(19) Uani 1 1 d . . . . .
C201 C 0.6547(6) 0.4115(8) 0.7130(6) 0.042(2) Uani 1 1 d . . . . .
H201 H 0.6038 0.4695 0.7318 0.051 Uiso 1 1 calc R U . . .
C202 C 0.6347(7) 0.2972(9) 0.7519(7) 0.055(2) Uani 1 1 d . . . . .
N23 N 0.5463(7) 0.2689(9) 0.8284(8) 0.081(3) Uani 1 1 d . . . . .
C203 C 0.7118(7) 0.2137(8) 0.7202(7) 0.051(2) Uani 1 1 d . . . . .
H203 H 0.6986 0.1359 0.7422 0.062 Uiso 1 1 calc R U . . .
C204 C 0.8067(6) 0.2454(7) 0.6567(6) 0.0383(19) Uani 1 1 d . . . . .
H204 H 0.8582 0.1881 0.6374 0.046 Uiso 1 1 calc R U . . .
C205 C 0.8272(6) 0.3597(7) 0.6212(6) 0.0356(18) Uani 1 1 d . . . . .
C206 C 0.9289(6) 0.3886(7) 0.5617(6) 0.0338(18) Uani 1 1 d . . . . .
H206 H 0.9823 0.3281 0.5487 0.041 Uiso 1 1 calc R U . . .
N21 N 0.9483(5) 0.4927(6) 0.5264(5) 0.0359(15) Uani 1 1 d . . . . .
C214 C 0.4764(8) 0.3514(11) 0.8745(9) 0.079(3) Uani 1 1 d . . . . .
H21A H 0.4087 0.3219 0.9087 0.094 Uiso 1 1 calc R U . . .
H21B H 0.4556 0.4334 0.8080 0.094 Uiso 1 1 calc R U . . .
C215 C 0.5269(10) 0.3627(13) 0.9653(9) 0.107(5) Uani 1 1 d . . . . .
H21C H 0.4750 0.4186 0.9902 0.160 Uiso 1 1 calc R U . . .
H21D H 0.5459 0.2825 1.0329 0.160 Uiso 1 1 calc R U . . .
H21E H 0.5928 0.3943 0.9320 0.160 Uiso 1 1 calc R U . . .
C216 C 0.5288(10) 0.1475(13) 0.8826(12) 0.112(5) Uani 1 1 d . . . . .
H21F H 0.5015 0.1257 0.9642 0.134 Uiso 1 1 calc R U . . .
H21G H 0.5988 0.0898 0.8851 0.134 Uiso 1 1 calc R U . . .
C217 C 0.4499(15) 0.1369(16) 0.8181(15) 0.146(6) Uani 1 1 d . . . . .
H21H H 0.3848 0.2024 0.8048 0.219 Uiso 1 1 calc R U . . .
H21I H 0.4297 0.0580 0.8638 0.219 Uiso 1 1 calc R U . . .
H21J H 0.4826 0.1431 0.7427 0.219 Uiso 1 1 calc R U . . .

loop_
_atom_site_aniso_label
_atom_site_aniso_U_11
_atom_site_aniso_U_22
_atom_site_aniso_U_33
_atom_site_aniso_U_23
_atom_site_aniso_U_13
_atom_site_aniso_U_12
Mo1 0.0217(4) 0.0462(5) 0.0234(4) -0.0130(3) 0.0101(2) -0.0208(3)
Mo2 0.0268(4) 0.0539(5) 0.0306(4) -0.0183(3) 0.0167(3) -0.0236(3)
O1W 0.036(3) 0.056(3) 0.036(3) -0.023(3) 0.010(2) -0.029(3)
O2W 0.040(3) 0.054(3) 0.020(3) -0.010(2) 0.009(2) -0.020(3)
O11 0.027(3) 0.041(3) 0.027(3) -0.011(2) 0.012(2) -0.019(2)
O12 0.028(3) 0.060(4) 0.045(3) -0.025(3) 0.017(2) -0.025(3)
O13 0.035(3) 0.065(4) 0.033(3) -0.021(3) 0.010(2) -0.028(3)
O14 0.030(3) 0.043(3) 0.029(3) -0.013(2) 0.010(2) -0.020(2)
O15 0.059(4) 0.077(4) 0.035(3) -0.030(3) 0.028(3) -0.044(3)
O16 0.028(3) 0.052(4) 0.065(4) -0.021(3) 0.014(3) -0.020(3)
O17 0.031(3) 0.057(3) 0.022(3) -0.016(2) 0.009(2) -0.024(2)
N11 0.018(3) 0.045(4) 0.021(3) -0.013(3) 0.012(2) -0.021(3)
N12 0.017(3) 0.052(4) 0.021(3) -0.010(3) 0.011(2) -0.023(3)
C100 0.030(4) 0.040(4) 0.024(4) -0.012(3) 0.009(3) -0.019(3)
C101 0.034(4) 0.062(6) 0.026(4) -0.004(4) 0.012(3) -0.018(4)
C102 0.040(5) 0.072(6) 0.029(5) -0.007(4) 0.017(4) -0.021(5)
C103 0.043(5) 0.055(5) 0.021(4) -0.012(4) 0.011(3) -0.023(4)
C104 0.038(4) 0.057(5) 0.023(4) -0.014(4) 0.006(3) -0.026(4)
C105 0.030(4) 0.040(4) 0.021(4) -0.011(3) 0.007(3) -0.016(3)
C106 0.023(4) 0.047(5) 0.027(4) -0.016(4) 0.009(3) -0.021(3)
C107 0.028(4) 0.055(5) 0.016(4) -0.002(3) -0.002(3) -0.019(4)
C108 0.033(4) 0.069(6) 0.020(4) -0.006(4) 0.005(3) -0.036(4)
C109 0.029(4) 0.052(5) 0.034(4) -0.009(4) 0.003(3) -0.019(4)
C110 0.029(4) 0.085(7) 0.041(5) -0.012(5) 0.018(4) -0.044(5)
C111 0.063(6) 0.126(9) 0.032(5) -0.010(5) 0.009(4) -0.079(7)
C112 0.060(6) 0.118(9) 0.026(5) -0.012(5) 0.008(4) -0.070(6)
C113 0.054(5) 0.089(7) 0.025(4) -0.010(4) -0.002(4) -0.051(5)
N14 0.089(7) 0.219(13) 0.063(6) -0.054(7) 0.034(5) -0.125(8)
C118 0.156(14) 0.118(12) 0.056(7) -0.027(7) 0.029(8) -0.088(11)
C119 0.098(13) 0.124(15) 0.29(3) -0.065(17) -0.009(15) -0.007(11)
C120 0.089(10) 0.196(16) 0.073(8) -0.039(10) 0.010(7) -0.110(11)
C121 0.101(10) 0.156(13) 0.048(7) -0.034(8) 0.018(6) -0.079(10)
O21 0.027(3) 0.062(4) 0.046(3) -0.029(3) 0.023(2) -0.026(3)
C200 0.020(4) 0.059(5) 0.037(4) -0.023(4) 0.010(3) -0.019(4)
C201 0.021(4) 0.062(6) 0.033(4) -0.011(4) 0.010(3) -0.019(4)
C202 0.029(4) 0.067(6) 0.041(5) 0.000(4) 0.008(4) -0.023(5)
N23 0.059(5) 0.088(7) 0.071(6) -0.013(5) 0.024(5) -0.038(5)
C203 0.044(5) 0.057(6) 0.041(5) -0.003(4) 0.002(4) -0.032(5)
C204 0.029(4) 0.050(5) 0.033(4) -0.012(4) 0.004(3) -0.021(4)
C205 0.030(4) 0.053(5) 0.026(4) -0.015(4) 0.009(3) -0.023(4)
C206 0.025(4) 0.050(5) 0.031(4) -0.020(4) 0.013(3) -0.019(4)
N21 0.024(3) 0.054(4) 0.030(3) -0.017(3) 0.015(3) -0.021(3)
C214 0.034(5) 0.101(9) 0.072(7) -0.011(6) 0.005(5) -0.030(6)
C215 0.099(10) 0.173(14) 0.045(7) -0.037(8) 0.012(6) -0.059(9)
C216 0.076(9) 0.121(11) 0.112(11) -0.025(9) 0.043(8) -0.060(8)
C217 0.168(17) 0.166(17) 0.149(15) -0.092(13) 0.005(13) -0.074(14)

loop_
_atom_type_symbol
_atom_type_description
_atom_type_scat_dispersion_real
_atom_type_scat_dispersion_imag
_atom_type_scat_source
C C 0.0033 0.0016 'International Tables Vol C Tables 4.2.6.8 and 6.1.1.4'
H H 0.0000 0.0000 'International Tables Vol C Tables 4.2.6.8 and 6.1.1.4'
N N 0.0061 0.0033 'International Tables Vol C Tables 4.2.6.8 and 6.1.1.4'
O O 0.0106 0.0060 'International Tables Vol C Tables 4.2.6.8 and 6.1.1.4'
Mo Mo -1.6832 0.6857 'International Tables Vol C Tables 4.2.6.8 and 6.1.1.4'

loop_
_geom_angle_atom_site_label_1
_geom_angle_atom_site_label_2
_geom_angle_atom_site_label_3
_geom_angle
_geom_angle_site_symmetry_3
O14 Mo1 O13 103.9(2) .
O14 Mo1 O17 99.8(2) .
O13 Mo1 O17 102.0(2) .
O14 Mo1 O11 97.2(2) .
O13 Mo1 O11 95.9(2) .
O17 Mo1 O11 151.4(2) .
O14 Mo1 N11 92.3(2) .
O13 Mo1 N11 163.2(2) .
O17 Mo1 N11 78.74(19) .
O11 Mo1 N11 77.74(18) .
O14 Mo1 O1W 170.05(19) .
O13 Mo1 O1W 85.6(2) .
O17 Mo1 O1W 80.69(19) .
O11 Mo1 O1W 78.67(19) .
N11 Mo1 O1W 77.97(18) .
O16 Mo2 O15 104.2(3) .
O16 Mo2 O17 99.4(2) .
O15 Mo2 O17 99.4(2) .
O16 Mo2 O12 97.6(2) .
O15 Mo2 O12 96.6(2) .
O17 Mo2 O12 152.9(2) .
O16 Mo2 N12 95.7(3) .
O15 Mo2 N12 160.1(3) .
O17 Mo2 N12 78.54(19) .
O12 Mo2 N12 78.9(2) .
O16 Mo2 O2W 171.3(2) .
O15 Mo2 O2W 84.3(2) .
O17 Mo2 O2W 80.86(19) .
O12 Mo2 O2W 79.2(2) .
N12 Mo2 O2W 75.82(19) .
Mo1 O1W H1W1 126.6 .
Mo1 O1W H1W2 84.1 .
H1W1 O1W H1W2 103.0 .
Mo2 O2W H2W1 112.4 .
Mo2 O2W H2W2 100.0 .
H2W1 O2W H2W2 132.5 .
C100 O11 Mo1 137.7(4) .
C109 O12 Mo2 140.5(5) .
Mo1 O17 Mo2 141.9(3) .
C106 N11 N12 117.2(5) .
C106 N11 Mo1 129.4(4) .
N12 N11 Mo1 113.2(4) .
C107 N12 N11 115.8(5) .
C107 N12 Mo2 128.2(4) .
N11 N12 Mo2 115.6(4) .
O11 C100 C101 119.0(6) .
O11 C100 C105 121.3(6) .
C101 C100 C105 119.7(7) .
C100 C101 C102 121.9(7) .
C100 C101 H101 119.0 .
C102 C101 H101 119.0 .
C101 C102 N13 122.0(8) .
C101 C102 C103 118.7(7) .
N13 C102 C103 117.5(8) .
C101 C102 N13' 116.0(9) .
C103 C102 N13' 122.1(8) .
C104 C103 C102 119.5(7) .
C104 C103 H103 120.2 .
C102 C103 H103 120.2 .
C103 C104 C105 122.6(7) .
C103 C104 H104 118.7 .
C105 C104 H104 118.7 .
C104 C105 C106 120.2(6) .
C104 C105 C100 117.6(6) .
C106 C105 C100 122.3(6) .
N11 C106 C105 124.7(6) .
N11 C106 H106 117.6 .
C105 C106 H106 117.6 .
N12 C107 C108 124.7(7) .
N12 C107 H107 117.6 .
C108 C107 H107 117.6 .
C113 C108 C107 119.1(7) .
C113 C108 C109 117.0(7) .
C107 C108 C109 123.7(7) .
O12 C109 C110 118.0(7) .
O12 C109 C108 120.7(6) .
C110 C109 C108 121.3(7) .
C109 C110 C111 118.7(8) .
C109 C110 H110 120.6 .
C111 C110 H110 120.6 .
C112 C111 N14 121.3(9) .
C112 C111 C110 119.9(7) .
N14 C111 C110 118.8(9) .
C113 C112 C111 119.7(8) .
C113 C112 H112 120.1 .
C111 C112 H112 120.1 .
C112 C113 C108 123.1(9) .
C112 C113 H113 118.5 .
C108 C113 H113 118.5 .
C102 N13 C114 124.2(11) .
C102 N13 C116 118.6(11) .
C114 N13 C116 114.8(12) .
N13 C114 C115 115.2(13) .
N13 C114 H11A 108.5 .
C115 C114 H11A 108.5 .
N13 C114 H11B 108.5 .
C115 C114 H11B 108.5 .
H11A C114 H11B 107.5 .
C114 C115 H11C 109.5 .
C114 C115 H11D 109.5 .
H11C C115 H11D 109.5 .
C114 C115 H11E 109.5 .
H11C C115 H11E 109.5 .
H11D C115 H11E 109.5 .
N13 C116 C117 116.3(18) .
N13 C116 H11F 108.2 .
C117 C116 H11F 108.2 .
N13 C116 H11G 108.2 .
C117 C116 H11G 108.2 .
H11F C116 H11G 107.4 .
C116 C117 H11H 109.5 .
C116 C117 H11I 109.5 .
H11H C117 H11I 109.5 .
C116 C117 H11J 109.5 .
H11H C117 H11J 109.5 .
H11I C117 H11J 109.5 .
C102 N13' C16' 126.7(13) .
C102 N13' C14' 116.1(12) .
C16' N13' C14' 116.8(15) .
C15' C14' N13' 107.5(16) .
C15' C14' H14A 110.2 .
N13' C14' H14A 110.2 .
C15' C14' H14B 110.2 .
N13' C14' H14B 110.2 .
H14A C14' H14B 108.5 .
C14' C15' H15A 109.5 .
C14' C15' H15B 109.5 .
H15A C15' H15B 109.5 .
C14' C15' H15C 109.5 .
H15A C15' H15C 109.5 .
H15B C15' H15C 109.5 .
N13' C16' C17' 113.1(19) .
N13' C16' H16A 109.0 .
C17' C16' H16A 109.0 .
N13' C16' H16B 109.0 .
C17' C16' H16B 109.0 .
H16A C16' H16B 107.8 .
C16' C17' H17A 109.5 .
C16' C17' H17B 109.5 .
H17A C17' H17B 109.5 .
C16' C17' H17C 109.5 .
H17A C17' H17C 109.5 .
H17B C17' H17C 109.5 .
C111 N14 C120 120.3(9) .
C111 N14 C118 125.0(10) .
C120 N14 C118 112.4(9) .
C119 C118 N14 94.1(14) .
C119 C118 H11K 112.9 .
N14 C118 H11K 112.9 .
C119 C118 H11L 112.9 .
N14 C118 H11L 112.9 .
H11K C118 H11L 110.3 .
C118 C119 H11M 109.5 .
C118 C119 H11N 109.5 .
H11M C119 H11N 109.5 .
C118 C119 H11O 109.5 .
H11M C119 H11O 109.5 .
H11N C119 H11O 109.5 .
C121 C120 N14 110.2(12) .
C121 C120 H12A 109.6 .
N14 C120 H12A 109.6 .
C121 C120 H12B 109.6 .
N14 C120 H12B 109.6 .
H12A C120 H12B 108.1 .
C120 C121 H12C 109.5 .
C120 C121 H12D 109.5 .
H12C C121 H12D 109.5 .
C120 C121 H12E 109.5 .
H12C C121 H12E 109.5 .
H12D C121 H12E 109.5 .
C200 O21 H21 109.5 .
C201 C200 O21 116.2(7) .
C201 C200 C205 122.3(8) .
O21 C200 C205 121.4(6) .
C200 C201 C202 121.0(8) .
C200 C201 H201 119.5 .
C202 C201 H201 119.5 .
C201 C202 N23 117.2(9) .
C201 C202 C203 117.8(7) .
N23 C202 C203 124.7(9) .
C202 N23 C216 119.9(10) .
C202 N23 C214 123.9(9) .
C216 N23 C214 115.5(9) .
C204 C203 C202 120.3(8) .
C204 C203 H203 119.9 .
C202 C203 H203 119.9 .
C205 C204 C203 121.1(8) .
C205 C204 H204 119.4 .
C203 C204 H204 119.4 .
C204 C205 C200 117.3(7) .
C204 C205 C206 120.5(7) .
C200 C205 C206 122.3(7) .
N21 C206 C205 121.6(7) .
N21 C206 H206 119.2 .
C205 C206 H206 119.2 .
C206 N21 N21 115.8(8) 2_766
N23 C214 C215 115.4(9) .
N23 C214 H21A 108.4 .
C215 C214 H21A 108.4 .
N23 C214 H21B 108.4 .
C215 C214 H21B 108.4 .
H21A C214 H21B 107.5 .
C214 C215 H21C 109.5 .
C214 C215 H21D 109.5 .
H21C C215 H21D 109.5 .
C214 C215 H21E 109.5 .
H21C C215 H21E 109.5 .
H21D C215 H21E 109.5 .
N23 C216 C217 111.0(12) .
N23 C216 H21F 109.4 .
C217 C216 H21F 109.4 .
N23 C216 H21G 109.4 .
C217 C216 H21G 109.4 .
H21F C216 H21G 108.0 .
C216 C217 H21H 109.5 .
C216 C217 H21I 109.5 .
H21H C217 H21I 109.5 .
C216 C217 H21J 109.5 .
H21H C217 H21J 109.5 .
H21I C217 H21J 109.5 .

loop_
_geom_bond_atom_site_label_1
_geom_bond_atom_site_label_2
_geom_bond_distance
_geom_bond_site_symmetry_2
Mo1 O14 1.696(5) .
Mo1 O13 1.708(5) .
Mo1 O17 1.881(5) .
Mo1 O11 1.971(4) .
Mo1 N11 2.279(5) .
Mo1 O1W 2.353(5) .
Mo2 O16 1.684(6) .
Mo2 O15 1.702(5) .
Mo2 O17 1.907(5) .
Mo2 O12 1.950(5) .
Mo2 N12 2.281(6) .
Mo2 O2W 2.368(5) .
O1W H1W1 0.9802 .
O1W H1W2 0.8851 .
O2W H2W1 0.9059 .
O2W H2W2 1.0147 .
O11 C100 1.345(8) .
O12 C109 1.345(9) .
N11 C106 1.293(8) .
N11 N12 1.424(7) .
N12 C107 1.315(9) .
C100 C101 1.381(9) .
C100 C105 1.421(9) .
C101 C102 1.387(11) .
C101 H101 0.9500 .
C102 N13 1.409(13) .
C102 C103 1.414(11) .
C102 N13' 1.451(16) .
C103 C104 1.366(10) .
C103 H103 0.9500 .
C104 C105 1.400(9) .
C104 H104 0.9500 .
C105 C106 1.413(9) .
C106 H106 0.9500 .
C107 C108 1.405(9) .
C107 H107 0.9500 .
C108 C113 1.389(10) .
C108 C109 1.416(11) .
C109 C110 1.383(9) .
C110 C111 1.434(12) .
C110 H110 0.9500 .
C111 C112 1.373(13) .
C111 N14 1.382(10) .
C112 C113 1.371(10) .
C112 H112 0.9500 .
C113 H113 0.9500 .
N13 C114 1.413(18) .
N13 C116 1.43(2) .
C114 C115 1.56(2) .
C114 H11A 0.9900 .
C114 H11B 0.9900 .
C115 H11C 0.9800 .
C115 H11D 0.9800 .
C115 H11E 0.9800 .
C116 C117 1.47(3) .
C116 H11F 0.9900 .
C116 H11G 0.9900 .
C117 H11H 0.9800 .
C117 H11I 0.9800 .
C117 H11J 0.9800 .
N13' C16' 1.51(3) .
N13' C14' 1.59(2) .
C14' C15' 1.50(3) .
C14' H14A 0.9900 .
C14' H14B 0.9900 .
C15' H15A 0.9800 .
C15' H15B 0.9800 .
C15' H15C 0.9800 .
C16' C17' 1.56(3) .
C16' H16A 0.9900 .
C16' H16B 0.9900 .
C17' H17A 0.9800 .
C17' H17B 0.9800 .
C17' H17C 0.9800 .
N14 C120 1.443(14) .
N14 C118 1.609(16) .
C118 C119 1.455(19) .
C118 H11K 0.9900 .
C118 H11L 0.9900 .
C119 H11M 0.9800 .
C119 H11N 0.9800 .
C119 H11O 0.9800 .
C120 C121 1.436(18) .
C120 H12A 0.9900 .
C120 H12B 0.9900 .
C121 H12C 0.9800 .
C121 H12D 0.9800 .
C121 H12E 0.9800 .
O21 C200 1.383(9) .
O21 H21 0.8400 .
C200 C201 1.377(9) .
C200 C205 1.395(11) .
C201 C202 1.383(12) .
C201 H201 0.9500 .
C202 N23 1.388(11) .
C202 C203 1.422(13) .
N23 C216 1.434(14) .
N23 C214 1.486(14) .
C203 C204 1.396(10) .
C203 H203 0.9500 .
C204 C205 1.394(10) .
C204 H204 0.9500 .
C205 C206 1.446(9) .
C206 N21 1.267(9) .
C206 H206 0.9500 .
N21 N21 1.406(11) 2_766
C214 C215 1.501(14) .
C214 H21A 0.9900 .
C214 H21B 0.9900 .
C215 H21C 0.9800 .
C215 H21D 0.9800 .
C215 H21E 0.9800 .
C216 C217 1.469(17) .
C216 H21F 0.9900 .
C216 H21G 0.9900 .
C217 H21H 0.9800 .
C217 H21I 0.9800 .
C217 H21J 0.9800 .

loop_
_geom_hbond_atom_site_label_D
_geom_hbond_atom_site_label_H
_geom_hbond_atom_site_label_A
_geom_hbond_distance_DH
_geom_hbond_distance_HA
_geom_hbond_distance_DA
_geom_hbond_angle_DHA
_geom_hbond_site_symmetry_A
O1W H1W1 O13 0.98 1.87 2.712(7) 142.4 2_556
O2W H2W1 O21 0.91 1.89 2.778(7) 164.6 2_666
C106 H106 O16 0.95 2.48 3.402(8) 164.6 2_656
C117 H11I O15 0.98 2.34 3.11(3) 135.7 2_556
C15' H15B O21 0.98 2.64 3.56(3) 156.7 2_657
C17' H17B O15 0.98 2.59 3.44(2) 144.8 2_556
O21 H21 N21 0.84 1.88 2.610(8) 144.1 .
C206 H206 O11 0.95 2.63 3.494(10) 151.8 1_655
C206 H206 O14 0.95 2.48 3.263(9) 139.9 1_655
C214 H21A O15 0.99 2.61 3.271(11) 123.8 1_556
C215 H21D O15 0.98 2.62 3.134(13) 113.0 1_556
C217 H21J O16 0.98 2.36 3.150(18) 136.8 2_656

loop_
_geom_torsion_atom_site_label_1
_geom_torsion_atom_site_label_2
_geom_torsion_atom_site_label_3
_geom_torsion_atom_site_label_4
_geom_torsion
_geom_torsion_site_symmetry_4
O14 Mo1 O17 Mo2 71.1(5) .
O13 Mo1 O17 Mo2 177.8(4) .
O11 Mo1 O17 Mo2 -54.5(7) .
N11 Mo1 O17 Mo2 -19.3(4) .
O1W Mo1 O17 Mo2 -98.8(5) .
C106 N11 N12 C107 -48.9(9) .
Mo1 N11 N12 C107 134.6(5) .
C106 N11 N12 Mo2 138.0(5) .
Mo1 N11 N12 Mo2 -38.5(5) .
Mo1 O11 C100 C101 -152.3(6) .
Mo1 O11 C100 C105 29.4(10) .
O11 C100 C101 C102 -177.1(8) .
C105 C100 C101 C102 1.2(13) .
C100 C101 C102 N13 163.7(10) .
C100 C101 C102 C103 -0.5(14) .
C100 C101 C102 N13' -160.5(11) .
C101 C102 C103 C104 0.4(13) .
N13 C102 C103 C104 -164.5(10) .
N13' C102 C103 C104 159.1(11) .
C102 C103 C104 C105 -0.9(13) .
C103 C104 C105 C106 179.7(7) .
C103 C104 C105 C100 1.6(12) .
O11 C100 C105 C104 176.6(7) .
C101 C100 C105 C104 -1.6(11) .
O11 C100 C105 C106 -1.5(11) .
C101 C100 C105 C106 -179.8(7) .
N12 N11 C106 C105 176.9(6) .
Mo1 N11 C106 C105 -7.3(11) .
C104 C105 C106 N11 175.7(7) .
C100 C105 C106 N11 -6.2(12) .
N11 N12 C107 C108 179.4(7) .
Mo2 N12 C107 C108 -8.6(11) .
N12 C107 C108 C113 -179.7(8) .
N12 C107 C108 C109 -4.4(13) .
Mo2 O12 C109 C110 -162.0(6) .
Mo2 O12 C109 C108 16.3(12) .
C113 C108 C109 O12 178.5(7) .
C107 C108 C109 O12 3.2(12) .
C113 C108 C109 C110 -3.2(12) .
C107 C108 C109 C110 -178.5(8) .
O12 C109 C110 C111 -176.9(8) .
C108 C109 C110 C111 4.8(13) .
C109 C110 C111 C112 -4.6(15) .
C109 C110 C111 N14 176.9(10) .
N14 C111 C112 C113 -178.6(10) .
C110 C111 C112 C113 2.9(16) .
C111 C112 C113 C108 -1.4(16) .
C107 C108 C113 C112 177.0(9) .
C109 C108 C113 C112 1.5(14) .
C101 C102 N13 C114 175.2(12) .
C103 C102 N13 C114 -20.4(18) .
C101 C102 N13 C116 14.0(19) .
C103 C102 N13 C116 178.4(12) .
C102 N13 C114 C115 -66.0(18) .
C116 N13 C114 C115 96.0(16) .
C102 N13 C116 C117 68(2) .
C114 N13 C116 C117 -94.8(19) .
C101 C102 N13' C16' -3(2) .
C103 C102 N13' C16' -162.2(15) .
C101 C102 N13' C14' -175.1(13) .
C103 C102 N13' C14' 26(2) .
C102 N13' C14' C15' -102.7(18) .
C16' N13' C14' C15' 84(2) .
C102 N13' C16' C17' -86(2) .
C14' N13' C16' C17' 86(2) .
C112 C111 N14 C120 6.3(19) .
C110 C111 N14 C120 -175.2(12) .
C112 C111 N14 C118 167.9(12) .
C110 C111 N14 C118 -13.6(18) .
C111 N14 C118 C119 96.5(14) .
C120 N14 C118 C119 -100.6(14) .
C111 N14 C120 C121 -82.7(15) .
C118 N14 C120 C121 113.5(13) .
O21 C200 C201 C202 -178.6(7) .
C205 C200 C201 C202 -2.9(11) .
C200 C201 C202 N23 172.9(8) .
C200 C201 C202 C203 -1.1(12) .
C201 C202 N23 C216 -172.6(10) .
C203 C202 N23 C216 0.9(15) .
C201 C202 N23 C214 -3.1(13) .
C203 C202 N23 C214 170.4(9) .
C201 C202 C203 C204 3.1(12) .
N23 C202 C203 C204 -170.4(8) .
C202 C203 C204 C205 -1.2(12) .
C203 C204 C205 C200 -2.6(10) .
C203 C204 C205 C206 176.3(7) .
C201 C200 C205 C204 4.7(11) .
O21 C200 C205 C204 -179.8(6) .
C201 C200 C205 C206 -174.1(7) .
O21 C200 C205 C206 1.4(11) .
C204 C205 C206 N21 178.5(7) .
C200 C205 C206 N21 -2.7(11) .
C205 C206 N21 N21 177.9(7) 2_766
C202 N23 C214 C215 -73.4(13) .
C216 N23 C214 C215 96.5(12) .
C202 N23 C216 C217 -96.7(13) .
C214 N23 C216 C217 92.9(14) .
